data_4326868
loop_
_publ_author_name
'Yan-Xi Tan'
'Yan-Ping He'
'Jian Zhang'

_publ_contact_author_address
;
State Key Laboratory of Structural Chemistry, 
Fujian Institute of Research on the Structure of Matter, CAS
Fuzhou, Fujian, China 350002
;
_publ_contact_author_email zhj@fjirsm.ac.cn
_publ_contact_author_name 'Jian Zhang'
_publ_section_title
;
 Serine-Based Homochiral Nanoporous Frameworks for Selective CO2 Uptake
;
_journal_name_full 'Inorganic Chemistry'
_journal_page_first 11527
_journal_page_last 11531
_journal_paper_doi 10.1021/ic201442u
_journal_volume 50
_journal_year 2011
_chemical_formula_sum 'C22 H14 N2 O14 Zn4'
_chemical_formula_weight 791.83
_chemical_name_systematic
; 
 ? 
;
_space_group_IT_number 4
_symmetry_cell_setting monoclinic
_symmetry_space_group_name_Hall 'P 2yb'
_symmetry_space_group_name_H-M 'P 1 21 1'
_atom_sites_solution_hydrogens geom
_atom_sites_solution_primary direct
_atom_sites_solution_secondary difmap
_audit_creation_method SHELXL-97
_cell_angle_alpha 90.00
_cell_angle_beta 90.114(10)
_cell_angle_gamma 90.00
_cell_formula_units_Z 2
_cell_length_a 19.293(4)
_cell_length_b 14.332(3)
_cell_length_c 10.3246(14)
_cell_measurement_reflns_used 827
_cell_measurement_temperature 293(2)
_cell_measurement_theta_max 25.03
_cell_measurement_theta_min 3.18
_cell_volume 2854.8(9)
_computing_cell_refinement 'Bruker XSCANS'
_computing_data_collection 'Bruker XSCANS'
_computing_data_reduction 'Bruker SHELXTL'
_computing_molecular_graphics 'Bruker SHELXTL'
_computing_publication_material 'Bruker SHELXTL'
_computing_structure_refinement 'SHELXL-97 (Sheldrick, 1997)'
_computing_structure_solution 'SHELXS-97 (Sheldrick, 1990)'
_diffrn_ambient_temperature 293(2)
_diffrn_detector_area_resol_mean none
_diffrn_measured_fraction_theta_full 0.997
_diffrn_measured_fraction_theta_max 0.997
_diffrn_measurement_device_type 'Bruker P4'
_diffrn_measurement_method '\w scans'
_diffrn_radiation_monochromator graphite
_diffrn_radiation_source 'fine-focus sealed tube'
_diffrn_radiation_type MoK\a
_diffrn_radiation_wavelength 1.54780
_diffrn_reflns_av_R_equivalents 0.0749
_diffrn_reflns_av_sigmaI/netI 0.1153
_diffrn_reflns_limit_h_max 24
_diffrn_reflns_limit_h_min -24
_diffrn_reflns_limit_k_max 12
_diffrn_reflns_limit_k_min -18
_diffrn_reflns_limit_l_max 13
_diffrn_reflns_limit_l_min -13
_diffrn_reflns_number 23529
_diffrn_reflns_theta_full 89.85
_diffrn_reflns_theta_max 89.85
_diffrn_reflns_theta_min 4.60
_diffrn_standards_decay_% none
_diffrn_standards_interval_count none
_diffrn_standards_interval_time none
_diffrn_standards_number none
_exptl_absorpt_coefficient_mu 2.224
_exptl_absorpt_correction_type none
_exptl_absorpt_process_details none
_exptl_crystal_colour colorless
_exptl_crystal_density_diffrn 0.921
_exptl_crystal_description prism
_exptl_crystal_F_000 784
_exptl_crystal_size_max .23
_exptl_crystal_size_mid .15
_exptl_crystal_size_min .11
_refine_diff_density_max 0.666
_refine_diff_density_min -0.643
_refine_diff_density_rms 0.096
_refine_ls_abs_structure_details 'Flack H D (1983), Acta Cryst. A39, 876-881'
_refine_ls_abs_structure_Flack -0.08(5)
_refine_ls_extinction_method none
_refine_ls_goodness_of_fit_ref 0.864
_refine_ls_hydrogen_treatment none
_refine_ls_matrix_type full
_refine_ls_number_parameters 381
_refine_ls_number_reflns 10661
_refine_ls_number_restraints 1
_refine_ls_restrained_S_all 0.864
_refine_ls_R_factor_all 0.0631
_refine_ls_R_factor_gt 0.0494
_refine_ls_shift/su_max 0.050
_refine_ls_shift/su_mean 0.031
_refine_ls_structure_factor_coef Fsqd
_refine_ls_weighting_details 'calc w=1/[\s^2^(Fo^2^)+(0.0456P)^2^+0.0000P] where P=(Fo^2^+2Fc^2^)/3'
_refine_ls_weighting_scheme calc
_refine_ls_wR_factor_gt 0.1235
_refine_ls_wR_factor_ref 0.1314
_reflns_number_gt 6933
_reflns_number_total 10661
_reflns_threshold_expression >2sigma(I)
_cod_data_source_file ic201442u_si_002_1.cif
_cod_data_source_block 825849
_cod_database_code 4326868

loop_
_symmetry_equiv_pos_as_xyz
'x, y, z'
'-x, y+1/2, -z'

loop_
_atom_site_label
_atom_site_type_symbol
_atom_site_fract_x
_atom_site_fract_y
_atom_site_fract_z
_atom_site_U_iso_or_equiv
_atom_site_adp_type
_atom_site_occupancy
_atom_site_symmetry_multiplicity
_atom_site_calc_flag
_atom_site_refinement_flags
Zn1 Zn 0.25370(5) 0.58110(7) 0.84488(11) 0.0339(3) Uani 1 1 d .
Zn2 Zn 0.25274(5) 0.51172(8) 0.53018(11) 0.0365(3) Uani 1 1 d .
Zn3 Zn 0.24626(5) 0.71712(7) 0.34462(11) 0.0331(3) Uani 1 1 d .
Zn4 Zn 0.24741(5) 0.78701(8) 0.02978(11) 0.0366(3) Uani 1 1 d .
O1 O 0.2521(3) 0.6296(5) 0.6466(6) 0.052(2) Uani 1 1 d .
O2 O 0.2379(4) 0.7617(6) 0.5339(8) 0.088(3) Uani 1 1 d .
O4 O 0.2477(3) 0.6668(5) 0.1467(7) 0.050(2) Uani 1 1 d .
O5 O 0.2608(4) 0.5396(5) 0.0309(7) 0.073(2) Uani 1 1 d .
O7 O 0.3391(4) 0.4672(6) 0.6019(8) 0.085(3) Uani 1 1 d .
O8 O 0.3414(4) 0.5139(7) 0.8104(9) 0.092(3) Uani 1 1 d .
O9 O 0.6697(3) 0.2902(6) 0.6844(7) 0.079(2) Uani 1 1 d .
O10 O 0.6664(3) 0.3364(6) 0.8913(9) 0.082(3) Uani 1 1 d .
O11 O 0.1656(4) 0.4670(6) 0.6088(10) 0.091(3) Uani 1 1 d .
O12 O 0.1688(3) 0.5092(5) 0.8141(7) 0.0709(19) Uani 1 1 d .
O13 O -0.1585(3) 0.2858(7) 0.6877(9) 0.102(3) Uani 1 1 d .
O14 O -0.1603(4) 0.3337(6) 0.8992(9) 0.086(3) Uani 1 1 d .
C1 C 0.2438(5) 0.7187(10) 0.6338(9) 0.060(3) Uani 1 1 d .
C2 C 0.2257(6) 0.7717(8) 0.7597(9) 0.072(3) Uani 1 1 d .
H2A H 0.1771 0.7916 0.7623 0.087 Uiso 1 1 calc R
C3 C 0.2751(6) 0.8525(10) 0.7631(13) 0.109(4) Uani 1 1 d .
H3A H 0.2702 0.8929 0.6882 0.131 Uiso 1 1 calc R
H3B H 0.3229 0.8328 0.7722 0.131 Uiso 1 1 calc R
C4 C 0.2559(4) 0.5833(8) 0.1321(10) 0.046(2) Uani 1 1 d .
C5 C 0.2700(7) 0.5304(7) 0.2593(9) 0.082(3) Uani 1 1 d .
H5A H 0.3199 0.5177 0.2611 0.098 Uiso 1 1 calc R
C6 C 0.2354(5) 0.4390(7) 0.2643(9) 0.072(2) Uani 1 1 d .
H6A H 0.2517 0.3989 0.1950 0.087 Uiso 1 1 calc R
H6B H 0.1856 0.4460 0.2566 0.087 Uiso 1 1 calc R
C7 C 0.3672(5) 0.4754(8) 0.7131(13) 0.067(3) Uani 1 1 d .
C8 C 0.4376(5) 0.4391(9) 0.7331(13) 0.076(4) Uani 1 1 d .
C9 C 0.4735(6) 0.3947(9) 0.6204(14) 0.101(4) Uani 1 1 d .
H9A H 0.4518 0.3883 0.5404 0.122 Uiso 1 1 calc R
C10 C 0.5399(5) 0.3638(10) 0.6408(13) 0.092(4) Uani 1 1 d .
H10A H 0.5653 0.3409 0.5712 0.111 Uiso 1 1 calc R
C11 C 0.5710(5) 0.3660(8) 0.7662(12) 0.073(3) Uani 1 1 d .
C12 C 0.5346(5) 0.3990(10) 0.8652(12) 0.102(6) Uani 1 1 d .
H12A H 0.5531 0.3929 0.9480 0.122 Uiso 1 1 calc R
C13 C 0.4690(6) 0.4432(11) 0.8515(11) 0.097(5) Uani 1 1 d .
H13A H 0.4482 0.4738 0.9207 0.117 Uiso 1 1 calc R
C14 C 0.6417(5) 0.3309(8) 0.7817(11) 0.063(3) Uani 1 1 d .
C15 C 0.1404(5) 0.4765(9) 0.7200(13) 0.070(3) Uani 1 1 d .
C18 C -0.0320(5) 0.3624(9) 0.6473(10) 0.076(4) Uani 1 1 d .
H18A H -0.0568 0.3386 0.5773 0.091 Uiso 1 1 calc R
C19 C -0.0628(5) 0.3636(7) 0.7701(11) 0.061(3) Uani 1 1 d .
C20 C -0.0276(5) 0.3994(9) 0.8709(10) 0.099(5) Uani 1 1 d .
H20A H -0.0479 0.3973 0.9524 0.119 Uiso 1 1 calc R
C21 C 0.0405(6) 0.4410(12) 0.8590(13) 0.121(6) Uani 1 1 d .
H21A H 0.0624 0.4697 0.9287 0.146 Uiso 1 1 calc R
C22 C -0.1340(5) 0.3279(8) 0.7876(13) 0.068(3) Uani 1 1 d .
N1 N 0.2448(3) 0.7183(7) 0.8694(7) 0.0388(16) Uani 1 1 d .
N2 N 0.2557(3) 0.5869(6) 0.3721(7) 0.0376(16) Uani 1 1 d .
O3 O 0.2453(4) 0.8994(9) 0.8934(14) 0.131(4) Uani 1 1 d .
O6 O 0.2539(3) 0.4006(7) 0.3898(10) 0.090(3) Uani 1 1 d .
C17 C 0.0356(6) 0.3965(9) 0.6279(15) 0.105(5) Uani 1 1 d .
H17A H 0.0567 0.3939 0.5470 0.126 Uiso 1 1 calc R
C16 C 0.0711(5) 0.4357(10) 0.7389(13) 0.085(4) Uani 1 1 d .

loop_
_atom_site_aniso_label
_atom_site_aniso_U_11
_atom_site_aniso_U_22
_atom_site_aniso_U_33
_atom_site_aniso_U_23
_atom_site_aniso_U_13
_atom_site_aniso_U_12
Zn1 0.0460(5) 0.0362(7) 0.0195(7) -0.0019(5) 0.0021(4) 0.0023(4)
Zn2 0.0530(6) 0.0368(8) 0.0197(6) 0.0014(6) 0.0011(4) 0.0005(4)
Zn3 0.0452(5) 0.0349(7) 0.0192(7) 0.0014(5) 0.0000(4) 0.0016(4)
Zn4 0.0529(6) 0.0374(8) 0.0194(6) -0.0023(6) 0.0013(4) 0.0003(4)
O1 0.086(5) 0.049(5) 0.021(4) 0.006(3) -0.004(3) -0.006(3)
O2 0.159(7) 0.077(7) 0.028(4) 0.017(3) -0.002(4) 0.035(5)
O4 0.064(4) 0.039(5) 0.046(5) 0.009(3) 0.008(3) -0.001(3)
O5 0.149(6) 0.047(5) 0.023(3) 0.000(3) 0.005(4) 0.021(4)
O7 0.104(5) 0.098(7) 0.053(6) -0.010(5) -0.010(4) 0.040(4)
O8 0.080(5) 0.125(7) 0.071(6) -0.007(6) 0.003(4) 0.050(5)
O9 0.070(4) 0.121(6) 0.045(5) 0.022(5) 0.005(3) 0.030(4)
O10 0.073(4) 0.078(6) 0.096(8) -0.021(5) -0.014(4) 0.021(4)
O11 0.080(5) 0.118(8) 0.075(7) -0.025(6) 0.015(5) -0.038(5)
O12 0.088(4) 0.082(5) 0.042(4) -0.001(4) -0.004(3) -0.029(4)
O13 0.065(4) 0.161(8) 0.080(7) 0.026(7) -0.006(4) -0.055(5)
O14 0.103(5) 0.089(7) 0.067(6) -0.007(5) 0.016(5) -0.038(4)
C1 0.099(7) 0.059(7) 0.023(5) 0.009(5) 0.004(4) 0.020(5)
C2 0.120(8) 0.062(7) 0.035(5) -0.002(4) -0.002(5) 0.018(6)
C3 0.164(9) 0.093(10) 0.070(11) -0.005(8) 0.000(8) -0.021(8)
C4 0.073(5) 0.025(5) 0.041(6) 0.011(4) 0.005(4) 0.006(4)
C5 0.165(11) 0.051(6) 0.029(5) -0.008(4) 0.000(6) 0.009(7)
C6 0.112(5) 0.060(6) 0.045(6) 0.001(5) 0.000(5) -0.011(5)
C7 0.075(6) 0.059(7) 0.068(9) 0.008(6) 0.006(6) 0.008(5)
C8 0.070(6) 0.098(9) 0.060(9) 0.002(8) -0.002(6) 0.036(6)
C9 0.104(9) 0.128(12) 0.072(9) -0.012(8) 0.012(7) 0.038(8)
C10 0.079(7) 0.117(10) 0.082(10) -0.012(9) -0.018(6) 0.054(7)
C11 0.081(7) 0.075(8) 0.063(8) 0.006(7) 0.005(5) 0.030(6)
C12 0.082(7) 0.176(15) 0.049(7) -0.022(8) -0.014(6) 0.076(8)
C13 0.095(8) 0.162(13) 0.035(6) -0.001(7) 0.010(5) 0.061(8)
C14 0.068(6) 0.081(8) 0.041(6) -0.005(6) 0.000(5) 0.029(5)
C15 0.075(7) 0.088(9) 0.047(8) 0.005(6) -0.006(6) -0.029(5)
C18 0.088(7) 0.099(9) 0.042(7) -0.015(6) -0.002(5) -0.054(6)
C19 0.071(5) 0.058(6) 0.054(7) -0.006(5) 0.006(5) -0.024(4)
C20 0.099(7) 0.160(13) 0.038(6) -0.016(7) 0.023(5) -0.081(8)
C21 0.077(8) 0.216(17) 0.070(10) 0.004(10) 0.018(7) -0.065(9)
C22 0.074(6) 0.064(7) 0.066(9) -0.009(6) -0.002(6) -0.027(5)
N1 0.081(4) 0.026(4) 0.010(3) -0.002(3) -0.005(3) 0.013(3)
N2 0.071(4) 0.029(4) 0.014(3) 0.000(3) 0.001(3) 0.004(3)
O3 0.210(8) 0.110(12) 0.073(11) -0.002(8) 0.006(7) 0.002(6)
O6 0.151(5) 0.057(8) 0.063(8) 0.005(6) 0.003(5) 0.001(4)
C17 0.097(9) 0.124(11) 0.093(13) -0.015(9) 0.011(8) -0.035(7)
C16 0.072(7) 0.120(11) 0.062(8) 0.010(8) -0.002(6) -0.048(7)

loop_
_atom_type_symbol
_atom_type_description
_atom_type_scat_dispersion_real
_atom_type_scat_dispersion_imag
_atom_type_scat_source
Zn Zn -1.5491 0.6778 'International Tables Vol C Tables 4.2.6.8 and 6.1.1.4'
O O 0.0492 0.0322 'International Tables Vol C Tables 4.2.6.8 and 6.1.1.4'
H H 0.0000 0.0000 'International Tables Vol C Tables 4.2.6.8 and 6.1.1.4'
C C 0.0181 0.0091 'International Tables Vol C Tables 4.2.6.8 and 6.1.1.4'
N N 0.0311 0.0180 'International Tables Vol C Tables 4.2.6.8 and 6.1.1.4'

loop_
_geom_angle_atom_site_label_1
_geom_angle_atom_site_label_2
_geom_angle_atom_site_label_3
_geom_angle
_geom_angle_site_symmetry_1
_geom_angle_site_symmetry_3
O12 Zn1 O8 115.4(4) . .
O12 Zn1 N1 117.9(3) . .
O8 Zn1 N1 125.3(4) . .
O12 Zn1 O5 93.1(3) . 1_556
O8 Zn1 O5 88.4(3) . 1_556
N1 Zn1 O5 100.1(3) . 1_556
O12 Zn1 O1 90.3(3) . .
O8 Zn1 O1 89.8(3) . .
N1 Zn1 O1 78.6(3) . .
O5 Zn1 O1 176.6(3) 1_556 .
O7 Zn2 N2 118.4(3) . .
O7 Zn2 O11 118.0(4) . .
N2 Zn2 O11 123.2(3) . .
O7 Zn2 O1 93.1(3) . .
N2 Zn2 O1 92.0(3) . .
O11 Zn2 O1 91.2(3) . .
O7 Zn2 O6 90.2(3) . .
N2 Zn2 O6 81.1(4) . .
O11 Zn2 O6 92.7(3) . .
O1 Zn2 O6 173.1(3) . .
N2 Zn3 O9 118.1(3) . 2_656
N2 Zn3 O13 126.4(4) . 2_556
O9 Zn3 O13 114.6(4) 2_656 2_556
N2 Zn3 O2 99.8(3) . .
O9 Zn3 O2 92.6(3) 2_656 .
O13 Zn3 O2 86.4(3) 2_556 .
N2 Zn3 O4 79.2(3) . .
O9 Zn3 O4 91.2(3) 2_656 .
O13 Zn3 O4 91.1(3) 2_556 .
O2 Zn3 O4 176.0(3) . .
N1 Zn4 O14 118.5(3) 1_554 2_556
N1 Zn4 O10 123.8(3) 1_554 2_656
O14 Zn4 O10 116.4(4) 2_556 2_656
N1 Zn4 O4 94.3(3) 1_554 .
O14 Zn4 O4 93.8(3) 2_556 .
O10 Zn4 O4 93.2(3) 2_656 .
N1 Zn4 O3 79.6(5) 1_554 1_554
O14 Zn4 O3 88.5(4) 2_556 1_554
O10 Zn4 O3 91.0(4) 2_656 1_554
O4 Zn4 O3 173.8(4) . 1_554
C1 O1 Zn2 138.3(7) . .
C1 O1 Zn1 114.5(6) . .
Zn2 O1 Zn1 106.7(3) . .
C1 O2 Zn3 130.1(9) . .
C4 O4 Zn4 137.3(7) . .
C4 O4 Zn3 116.5(7) . .
Zn4 O4 Zn3 105.6(3) . .
C4 O5 Zn1 131.2(7) . 1_554
C7 O7 Zn2 132.9(8) . .
C7 O8 Zn1 134.5(8) . .
C14 O9 Zn3 135.7(7) . 2_646
C14 O10 Zn4 132.8(8) . 2_646
C15 O11 Zn2 132.2(8) . .
C15 O12 Zn1 135.4(8) . .
C22 O13 Zn3 132.8(8) . 2_546
C22 O14 Zn4 131.9(8) . 2_546
O2 C1 O1 127.0(11) . .
O2 C1 C2 116.5(11) . .
O1 C1 C2 115.3(9) . .
N1 C2 C3 103.6(10) . .
N1 C2 C1 110.4(9) . .
C3 C2 C1 104.7(10) . .
N1 C2 H2A 112.2 . .
C3 C2 H2A 112.2 . .
C1 C2 H2A 113.0 . .
C2 C3 O3 96.5(9) . .
C2 C3 H3A 113.1 . .
O3 C3 H3A 113.5 . .
C2 C3 H3B 112.1 . .
O3 C3 H3B 110.6 . .
H3A C3 H3B 110.3 . .
O4 C4 O5 128.4(10) . .
O4 C4 C5 113.7(10) . .
O5 C4 C5 117.6(10) . .
N2 C5 C6 112.5(10) . .
N2 C5 C4 112.2(9) . .
C6 C5 C4 112.9(9) . .
N2 C5 H5A 105.9 . .
C6 C5 H5A 106.2 . .
C4 C5 H5A 106.5 . .
C5 C6 O6 105.0(8) . .
C5 C6 H6A 110.5 . .
O6 C6 H6A 110.9 . .
C5 C6 H6B 111.3 . .
O6 C6 H6B 110.1 . .
H6A C6 H6B 109.0 . .
O8 C7 O7 126.5(10) . .
O8 C7 C8 114.4(11) . .
O7 C7 C8 119.1(11) . .
C13 C8 C7 121.3(12) . .
C13 C8 C9 120.6(10) . .
C7 C8 C9 118.1(11) . .
C10 C9 C8 116.9(12) . .
C10 C9 H9A 121.4 . .
C8 C9 H9A 121.7 . .
C9 C10 C11 121.5(12) . .
C9 C10 H10A 119.1 . .
C11 C10 H10A 119.4 . .
C12 C11 C10 119.0(10) . .
C12 C11 C14 122.2(11) . .
C10 C11 C14 118.8(10) . .
C11 C12 C13 123.6(11) . .
C11 C12 H12A 118.2 . .
C13 C12 H12A 118.2 . .
C8 C13 C12 117.6(11) . .
C8 C13 H13A 121.1 . .
C12 C13 H13A 121.3 . .
O10 C14 O9 125.9(9) . .
O10 C14 C11 116.0(10) . .
O9 C14 C11 117.8(10) . .
O12 C15 O11 126.9(10) . .
O12 C15 C16 117.3(12) . .
O11 C15 C16 115.5(12) . .
C19 C18 C17 121.2(10) . .
C19 C18 H18A 119.6 . .
C17 C18 H18A 119.2 . .
C20 C19 C18 119.4(8) . .
C20 C19 C22 120.4(10) . .
C18 C19 C22 120.1(10) . .
C19 C20 C21 123.3(10) . .
C19 C20 H20A 118.5 . .
C21 C20 H20A 118.2 . .
C16 C21 C20 116.4(12) . .
C16 C21 H21A 121.7 . .
C20 C21 H21A 121.9 . .
O14 C22 O13 128.0(10) . .
O14 C22 C19 117.7(11) . .
O13 C22 C19 113.9(11) . .
C2 N1 Zn4 114.7(7) . 1_556
C2 N1 Zn1 117.0(7) . .
Zn4 N1 Zn1 127.7(4) 1_556 .
C5 N2 Zn3 116.7(7) . .
C5 N2 Zn2 111.7(7) . .
Zn3 N2 Zn2 131.6(4) . .
C3 O3 Zn4 103.2(8) . 1_556
C6 O6 Zn2 108.5(7) . .
C18 C17 C16 117.3(13) . .
C18 C17 H17A 121.7 . .
C16 C17 H17A 121.0 . .
C21 C16 C17 122.1(11) . .
C21 C16 C15 119.2(12) . .
C17 C16 C15 118.5(12) . .

loop_
_geom_bond_atom_site_label_1
_geom_bond_atom_site_label_2
_geom_bond_distance
_geom_bond_site_symmetry_2
Zn1 O12 1.960(6) .
Zn1 O8 1.980(7) .
Zn1 N1 1.991(10) .
Zn1 O5 2.015(7) 1_556
Zn1 O1 2.162(7) .
Zn2 O7 1.931(7) .
Zn2 N2 1.957(9) .
Zn2 O11 1.976(7) .
Zn2 O1 2.073(7) .
Zn2 O6 2.154(11) .
Zn3 N2 1.896(9) .
Zn3 O9 1.954(7) 2_656
Zn3 O13 1.987(7) 2_556
Zn3 O2 2.062(8) .
Zn3 O4 2.167(7) .
Zn4 N1 1.926(8) 1_554
Zn4 O14 1.954(7) 2_556
Zn4 O10 1.981(7) 2_656
Zn4 O4 2.104(7) .
Zn4 O3 2.140(14) 1_554
O1 C1 1.294(15) .
O2 C1 1.207(12) .
O4 C4 1.216(13) .
O5 C4 1.222(13) .
O5 Zn1 2.015(7) 1_554
O7 C7 1.274(14) .
O8 C7 1.250(14) .
O9 C14 1.282(13) .
O9 Zn3 1.954(7) 2_646
O10 C14 1.230(13) .
O10 Zn4 1.981(7) 2_646
O11 C15 1.255(14) .
O12 C15 1.209(13) .
O13 C22 1.284(14) .
O13 Zn3 1.987(7) 2_546
O14 C22 1.263(14) .
O14 Zn4 1.954(7) 2_546
C1 C2 1.546(14) .
C2 N1 1.415(13) .
C2 C3 1.499(16) .
C2 H2A 0.9800 .
C3 O3 1.612(16) .
C3 H3A 0.9700 .
C3 H3B 0.9700 .
C4 C5 1.540(13) .
C5 N2 1.446(12) .
C5 C6 1.472(14) .
C5 H5A 0.9800 .
C6 O6 1.452(13) .
C6 H6A 0.9700 .
C6 H6B 0.9700 .
C7 C8 1.468(12) .
C8 C13 1.365(16) .
C8 C9 1.497(17) .
C9 C10 1.372(13) .
C9 H9A 0.9300 .
C10 C11 1.426(16) .
C10 H10A 0.9300 .
C11 C12 1.328(15) .
C11 C14 1.462(12) .
C12 C13 1.423(13) .
C12 H12A 0.9300 .
C13 H13A 0.9300 .
C15 C16 1.472(13) .
C18 C19 1.401(14) .
C18 C17 1.409(14) .
C18 H18A 0.9300 .
C19 C20 1.343(14) .
C19 C22 1.477(12) .
C20 C21 1.448(13) .
C20 H20A 0.9300 .
C21 C16 1.377(17) .
C21 H21A 0.9300 .
N1 Zn4 1.926(8) 1_556
O3 Zn4 2.140(14) 1_556
C17 C16 1.447(17) .
C17 H17A 0.9300 .
